data_4509827
loop_
_publ_author_name
'Kohmoto, Shigeo'
'Kuroda, Yu'
'Kishikawa, Keiki'
'Masu, Hyuma'
'Azumaya, Isao'

_publ_section_title
;
 Generation of Square-Shaped Cyclic Dimers vs Zigzag Hydrogen-Bonding
 Networks and Pseudoconformational Polymorphism of Tethered Benzoic Acids
;
_journal_issue 12
_journal_name_full 'Crystal Growth &amp; Design'
_journal_page_first 5017
_journal_paper_doi 10.1021/cg901244v
_journal_volume 9
_journal_year 2009
_chemical_formula_moiety 'C21 H24 O8, 2(C1 H4 O)'
_chemical_formula_sum 'C23 H32 O10'
_chemical_formula_weight 468.49
_chemical_name_systematic
; 
 ? 
;
_space_group_IT_number 13
_symmetry_cell_setting monoclinic
_symmetry_space_group_name_Hall '-P 2yc'
_symmetry_space_group_name_H-M 'P 1 2/c 1'
_atom_sites_solution_hydrogens geom
_atom_sites_solution_primary direct
_atom_sites_solution_secondary difmap
_audit_creation_method SHELXL-97
_cell_angle_alpha 90.00
_cell_angle_beta 113.219(7)
_cell_angle_gamma 90.00
_cell_formula_units_Z 2
_cell_length_a 18.241(8)
_cell_length_b 4.4906(19)
_cell_length_c 15.404(7)
_cell_measurement_reflns_used 1013
_cell_measurement_temperature 90
_cell_measurement_theta_max 26.21
_cell_measurement_theta_min 2.65
_cell_volume 1159.6(9)
_computing_cell_refinement 'Bruker Smart'
_computing_data_collection 'Bruker Smart'
_computing_data_reduction 'SAINT (Bruker AXS, 2004)'
_computing_molecular_graphics 'XSHEL (Bruker AXS,2002)'
_computing_publication_material 'XCIF (Bruker AXS, 2001)'
_computing_structure_refinement 'SHELXL-97 (Sheldrick, 1997)'
_computing_structure_solution 'SHELXS-97 (Sheldrick, 1997)'
_diffrn_ambient_temperature 90
_diffrn_measured_fraction_theta_full 0.990
_diffrn_measured_fraction_theta_max 0.930
_diffrn_measurement_device_type 'Bruker Smart1000 CCD area detector'
_diffrn_measurement_method 'phi and omega scans'
_diffrn_radiation_monochromator 'Bruker Helios multilayer confocal mirror'
_diffrn_radiation_source 'Bruker TXS fine-focus rotating anode'
_diffrn_radiation_type MoK\a
_diffrn_radiation_wavelength 0.71073
_diffrn_reflns_av_R_equivalents 0.0666
_diffrn_reflns_av_sigmaI/netI 0.0995
_diffrn_reflns_limit_h_max 19
_diffrn_reflns_limit_h_min -24
_diffrn_reflns_limit_k_max 5
_diffrn_reflns_limit_k_min -5
_diffrn_reflns_limit_l_max 19
_diffrn_reflns_limit_l_min -20
_diffrn_reflns_number 6257
_diffrn_reflns_theta_full 25.00
_diffrn_reflns_theta_max 28.35
_diffrn_reflns_theta_min 1.21
_exptl_absorpt_coefficient_mu 0.105
_exptl_absorpt_correction_T_max 0.9896
_exptl_absorpt_correction_T_min 0.9691
_exptl_absorpt_correction_type empirical
_exptl_absorpt_process_details
;
SADABS Sheldrick 1996
;
_exptl_crystal_colour colourless
_exptl_crystal_density_diffrn 1.342
_exptl_crystal_density_method 'not measured'
_exptl_crystal_description prismatic
_exptl_crystal_F_000 500
_exptl_crystal_size_max 0.30
_exptl_crystal_size_mid 0.15
_exptl_crystal_size_min 0.10
_refine_diff_density_max 0.341
_refine_diff_density_min -0.378
_refine_diff_density_rms 0.076
_refine_ls_extinction_method none
_refine_ls_goodness_of_fit_ref 0.978
_refine_ls_hydrogen_treatment constr
_refine_ls_matrix_type full
_refine_ls_number_parameters 154
_refine_ls_number_reflns 2687
_refine_ls_number_restraints 0
_refine_ls_restrained_S_all 0.978
_refine_ls_R_factor_all 0.1210
_refine_ls_R_factor_gt 0.0682
_refine_ls_shift/su_max 0.001
_refine_ls_shift/su_mean 0.000
_refine_ls_structure_factor_coef Fsqd
_refine_ls_weighting_details 'calc w=1/[\s^2^(Fo^2^)+(0.1176P)^2^+0.0000P] where P=(Fo^2^+2Fc^2^)/3'
_refine_ls_weighting_scheme calc
_refine_ls_wR_factor_gt 0.1786
_refine_ls_wR_factor_ref 0.2079
_reflns_number_gt 1496
_reflns_number_total 2687
_reflns_threshold_expression >2sigma(I)
_cod_data_source_file cg901244vsup1.cif
_cod_data_source_block 1-MeOH(810gmas)
_cod_depositor_comments
;
The following automatic conversions were performed:

'_symmetry_cell_setting' value 'Monoclinic' changed to 'monoclinic'
according to /home/saulius/struct/CIF-dictionaries/cif_core.dic
dictionary named 'cif_core.dic' version 2.4.2 from 2011-04-26.

Automatic conversion script
Id: cif_fix_values 1891 2012-01-12 08:04:46Z andrius 
;
_cod_original_sg_symbol_H-M 'P2/c  '
_cod_database_code 4509827

loop_
_symmetry_equiv_pos_as_xyz
'x, y, z'
'-x, y, -z+1/2'
'-x, -y, -z'
'x, -y, z-1/2'

loop_
_atom_site_label
_atom_site_type_symbol
_atom_site_fract_x
_atom_site_fract_y
_atom_site_fract_z
_atom_site_U_iso_or_equiv
_atom_site_adp_type
_atom_site_occupancy
_atom_site_symmetry_multiplicity
_atom_site_calc_flag
_atom_site_refinement_flags
C1 C 0.36350(17) 0.6149(7) 0.55590(19) 0.0237(7) Uani 1 1 d .
C2 C 0.29133(16) 0.7402(6) 0.56479(18) 0.0198(6) Uani 1 1 d .
C3 C 0.27139(16) 0.6575(6) 0.64038(17) 0.0196(6) Uani 1 1 d .
H3 H 0.3042 0.5241 0.6876 0.024 Uiso 1 1 calc R
C4 C 0.20299(16) 0.7743(6) 0.64451(17) 0.0185(6) Uani 1 1 d .
C5 C 0.15487(16) 0.9748(6) 0.57630(17) 0.0193(6) Uani 1 1 d .
H5 H 0.1084 1.0563 0.5807 0.023 Uiso 1 1 calc R
C6 C 0.17596(16) 1.0527(6) 0.50221(17) 0.0176(6) Uani 1 1 d .
C7 C 0.24461(17) 0.9365(6) 0.49669(18) 0.0204(7) Uani 1 1 d .
H7 H 0.2593 0.9922 0.4462 0.024 Uiso 1 1 calc R
C8 C 0.22180(18) 0.5082(7) 0.78651(18) 0.0254(7) Uani 1 1 d .
H8A H 0.2235 0.3133 0.7588 0.038 Uiso 1 1 calc R
H8B H 0.1975 0.4875 0.8327 0.038 Uiso 1 1 calc R
H8C H 0.2762 0.5858 0.8180 0.038 Uiso 1 1 calc R
C9 C 0.05840(16) 1.3548(6) 0.42804(17) 0.0204(7) Uani 1 1 d .
H9A H 0.0666 1.4781 0.4844 0.024 Uiso 1 1 calc R
H9B H 0.0224 1.1877 0.4261 0.024 Uiso 1 1 calc R
C10 C 0.02299(17) 1.5400(6) 0.33942(17) 0.0209(7) Uani 1 1 d .
H10A H 0.0622 1.6931 0.3397 0.025 Uiso 1 1 calc R
H10B H -0.0250 1.6441 0.3391 0.025 Uiso 1 1 calc R
C11 C 0.0000 1.3534(9) 0.2500 0.0199(9) Uani 1 2 d S
H11A H -0.0455 1.2234 0.2445 0.024 Uiso 0.50 1 calc PR
H11B H 0.0455 1.2234 0.2555 0.024 Uiso 0.50 1 calc PR
C12 C 0.4262(2) 1.0082(8) 0.3326(2) 0.0377(9) Uani 1 1 d .
H12A H 0.4153 1.1758 0.3666 0.057 Uiso 1 1 calc R
H12B H 0.3759 0.9109 0.2935 0.057 Uiso 1 1 calc R
H12C H 0.4525 1.0814 0.2923 0.057 Uiso 1 1 calc R
O1 O 0.37739(12) 0.6527(5) 0.48550(13) 0.0320(6) Uani 1 1 d .
O2 O 0.40926(12) 0.4562(5) 0.62892(13) 0.0307(6) Uani 1 1 d .
H2 H 0.4449 0.3720 0.6162 0.046 Uiso 1 1 calc R
O3 O 0.17532(11) 0.7100(5) 0.71350(12) 0.0250(5) Uani 1 1 d .
O4 O 0.13348(11) 1.2436(4) 0.43159(12) 0.0216(5) Uani 1 1 d .
O5 O 0.47593(14) 0.8034(6) 0.39773(16) 0.0471(7) Uani 1 1 d .
H5A H 0.4527 0.7365 0.4311 0.071 Uiso 1 1 calc R

loop_
_atom_site_aniso_label
_atom_site_aniso_U_11
_atom_site_aniso_U_22
_atom_site_aniso_U_33
_atom_site_aniso_U_23
_atom_site_aniso_U_13
_atom_site_aniso_U_12
C1 0.0256(17) 0.0284(18) 0.0159(14) -0.0005(12) 0.0069(12) -0.0002(13)
C2 0.0234(16) 0.0205(17) 0.0163(13) -0.0047(11) 0.0087(12) -0.0037(12)
C3 0.0229(16) 0.0215(17) 0.0117(13) -0.0014(11) 0.0038(12) -0.0015(12)
C4 0.0238(16) 0.0199(16) 0.0138(13) -0.0040(11) 0.0096(12) -0.0041(12)
C5 0.0223(15) 0.0180(16) 0.0195(14) -0.0038(11) 0.0103(12) -0.0012(12)
C6 0.0206(15) 0.0170(16) 0.0116(13) -0.0013(11) 0.0025(11) -0.0030(12)
C7 0.0266(16) 0.0228(17) 0.0121(13) -0.0018(11) 0.0080(12) -0.0032(13)
C8 0.0349(18) 0.0254(18) 0.0195(14) 0.0050(13) 0.0145(13) 0.0037(14)
C9 0.0230(16) 0.0213(17) 0.0189(14) -0.0042(12) 0.0105(12) -0.0007(13)
C10 0.0243(16) 0.0193(17) 0.0193(13) -0.0025(11) 0.0087(12) -0.0007(13)
C11 0.024(2) 0.016(2) 0.0187(19) 0.000 0.0071(17) 0.000
C12 0.041(2) 0.039(2) 0.0345(18) 0.0116(16) 0.0168(16) 0.0109(17)
O1 0.0328(13) 0.0467(15) 0.0214(10) 0.0043(10) 0.0161(10) 0.0044(11)
O2 0.0297(13) 0.0437(15) 0.0218(10) 0.0072(10) 0.0134(9) 0.0125(11)
O3 0.0290(12) 0.0315(13) 0.0191(10) 0.0053(9) 0.0144(9) 0.0038(9)
O4 0.0203(11) 0.0267(12) 0.0180(10) 0.0043(8) 0.0077(8) 0.0011(9)
O5 0.0434(15) 0.0676(19) 0.0414(14) 0.0278(13) 0.0287(12) 0.0299(14)

loop_
_atom_type_symbol
_atom_type_description
_atom_type_scat_dispersion_real
_atom_type_scat_dispersion_imag
_atom_type_scat_source
C C 0.0033 0.0016 'International Tables Vol C Tables 4.2.6.8 and 6.1.1.4'
H H 0.0000 0.0000 'International Tables Vol C Tables 4.2.6.8 and 6.1.1.4'
O O 0.0106 0.0060 'International Tables Vol C Tables 4.2.6.8 and 6.1.1.4'

loop_
_geom_angle_atom_site_label_1
_geom_angle_atom_site_label_2
_geom_angle_atom_site_label_3
_geom_angle
_geom_angle_site_symmetry_1
_geom_angle_site_symmetry_3
O1 C1 O2 123.5(3) . .
O1 C1 C2 122.1(3) . .
O2 C1 C2 114.4(2) . .
C7 C2 C3 121.2(3) . .
C7 C2 C1 118.4(2) . .
C3 C2 C1 120.4(3) . .
C4 C3 C2 118.3(3) . .
C4 C3 H3 120.8 . .
C2 C3 H3 120.8 . .
O3 C4 C3 124.8(3) . .
O3 C4 C5 113.8(2) . .
C3 C4 C5 121.4(2) . .
C6 C5 C4 119.0(2) . .
C6 C5 H5 120.5 . .
C4 C5 H5 120.5 . .
O4 C6 C5 124.2(2) . .
O4 C6 C7 115.5(2) . .
C5 C6 C7 120.3(3) . .
C2 C7 C6 119.7(2) . .
C2 C7 H7 120.2 . .
C6 C7 H7 120.2 . .
O3 C8 H8A 109.5 . .
O3 C8 H8B 109.5 . .
H8A C8 H8B 109.5 . .
O3 C8 H8C 109.5 . .
H8A C8 H8C 109.5 . .
H8B C8 H8C 109.5 . .
O4 C9 C10 106.7(2) . .
O4 C9 H9A 110.4 . .
C10 C9 H9A 110.4 . .
O4 C9 H9B 110.4 . .
C10 C9 H9B 110.4 . .
H9A C9 H9B 108.6 . .
C9 C10 C11 112.5(2) . .
C9 C10 H10A 109.1 . .
C11 C10 H10A 109.1 . .
C9 C10 H10B 109.1 . .
C11 C10 H10B 109.1 . .
H10A C10 H10B 107.8 . .
C10 C11 C10 113.2(3) . 2
C10 C11 H11A 108.9 . .
C10 C11 H11A 108.9 2 .
C10 C11 H11B 108.9 . .
C10 C11 H11B 108.9 2 .
H11A C11 H11B 107.7 . .
O5 C12 H12A 109.5 . .
O5 C12 H12B 109.5 . .
H12A C12 H12B 109.5 . .
O5 C12 H12C 109.5 . .
H12A C12 H12C 109.5 . .
H12B C12 H12C 109.5 . .
C1 O2 H2 109.5 . .
C4 O3 C8 117.1(2) . .
C6 O4 C9 118.85(19) . .
C12 O5 H5A 109.5 . .

loop_
_geom_bond_atom_site_label_1
_geom_bond_atom_site_label_2
_geom_bond_distance
_geom_bond_site_symmetry_2
C1 O1 1.219(3) .
C1 O2 1.315(3) .
C1 C2 1.487(4) .
C2 C7 1.378(4) .
C2 C3 1.400(3) .
C3 C4 1.378(4) .
C3 H3 0.9500 .
C4 O3 1.375(3) .
C4 C5 1.399(4) .
C5 C6 1.385(3) .
C5 H5 0.9500 .
C6 O4 1.361(3) .
C6 C7 1.390(4) .
C7 H7 0.9500 .
C8 O3 1.433(3) .
C8 H8A 0.9800 .
C8 H8B 0.9800 .
C8 H8C 0.9800 .
C9 O4 1.438(3) .
C9 C10 1.509(4) .
C9 H9A 0.9900 .
C9 H9B 0.9900 .
C10 C11 1.523(3) .
C10 H10A 0.9900 .
C10 H10B 0.9900 .
C11 C10 1.523(3) 2
C11 H11A 0.9900 .
C11 H11B 0.9900 .
C12 O5 1.399(4) .
C12 H12A 0.9800 .
C12 H12B 0.9800 .
C12 H12C 0.9800 .
O2 H2 0.8400 .
O5 H5A 0.8400 .
